data_4111952
loop_
_publ_author_name
'Yueh-Chun Liao'
'Yao-Chen Jiang'
'Sue-Lein Wang'

_publ_section_title
;
 Discrete Water Hexamers and Template-Assisted Molecular Recognition in an
 Elastic Zincophosphate Lattice
;
_journal_name_full 'Journal of the American Chemical Society'
_journal_page_first 12794
_journal_page_last 12795
_journal_paper_doi 10.1021/ja054357k
_journal_volume 127
_journal_year 2005
_chemical_formula_sum 'C28 H54 N8 O24 P4 Zn3'
_chemical_formula_weight 1206.78
_space_group_IT_number 15
_symmetry_cell_setting monoclinic
_symmetry_space_group_name_Hall '-C 2yc'
_symmetry_space_group_name_H-M 'C 1 2/c 1'
_atom_sites_solution_hydrogens geom
_atom_sites_solution_primary direct
_atom_sites_solution_secondary difmap
_audit_creation_method SHELXL-97
_cell_angle_alpha 90.00
_cell_angle_beta 100.6840(10)
_cell_angle_gamma 90.00
_cell_formula_units_Z 4
_cell_length_a 15.0239(9)
_cell_length_b 8.5826(5)
_cell_length_c 36.299(2)
_cell_measurement_reflns_used 4289
_cell_measurement_temperature 294(2)
_cell_measurement_theta_max 28.27
_cell_measurement_theta_min 2.28
_cell_volume 4599.4(5)
_computing_cell_refinement 'Bruker SMART'
_computing_data_collection 'Bruker SMART'
_computing_data_reduction 'Bruker SHELXTL'
_computing_molecular_graphics 'Bruker SHELXTL'
_computing_publication_material 'Bruker SHELXTL'
_computing_structure_refinement 'SHELXL-97 (Sheldrick, 1997)'
_computing_structure_solution 'SHELXS-97 (Sheldrick, 1990)'
_diffrn_ambient_temperature 294(2)
_diffrn_measured_fraction_theta_full 0.946
_diffrn_measured_fraction_theta_max 0.946
_diffrn_measurement_device_type 'CCD area detector'
_diffrn_measurement_method 'phi and omega scans'
_diffrn_radiation_monochromator graphite
_diffrn_radiation_source 'fine-focus sealed tube'
_diffrn_radiation_type MoK\a
_diffrn_radiation_wavelength 0.71073
_diffrn_reflns_av_R_equivalents 0.0336
_diffrn_reflns_av_sigmaI/netI 0.0316
_diffrn_reflns_limit_h_max 19
_diffrn_reflns_limit_h_min -19
_diffrn_reflns_limit_k_max 11
_diffrn_reflns_limit_k_min -10
_diffrn_reflns_limit_l_max 48
_diffrn_reflns_limit_l_min -26
_diffrn_reflns_number 14334
_diffrn_reflns_theta_full 28.27
_diffrn_reflns_theta_max 28.27
_diffrn_reflns_theta_min 1.14
_exptl_absorpt_coefficient_mu 1.784
_exptl_absorpt_correction_T_max 0.957
_exptl_absorpt_correction_T_min 0.715
_exptl_absorpt_correction_type empirical
_exptl_absorpt_process_details none
_exptl_crystal_colour Colorless
_exptl_crystal_density_diffrn 1.743
_exptl_crystal_description lamellar
_exptl_crystal_F_000 2480
_exptl_crystal_size_max 0.4
_exptl_crystal_size_mid 0.4
_exptl_crystal_size_min 0.05
_refine_diff_density_max 0.968
_refine_diff_density_min -1.416
_refine_diff_density_rms 0.394
_refine_ls_extinction_coef 0.00281(18)
_refine_ls_extinction_expression Fc^*^=kFc[1+0.001xFc^2^\l^3^/sin(2\q)]^-1/4^
_refine_ls_extinction_method SHELXL
_refine_ls_goodness_of_fit_ref 1.286
_refine_ls_hydrogen_treatment mixed
_refine_ls_matrix_type full
_refine_ls_number_parameters 324
_refine_ls_number_reflns 5412
_refine_ls_number_restraints 0
_refine_ls_restrained_S_all 1.286
_refine_ls_R_factor_all 0.0556
_refine_ls_R_factor_gt 0.0490
_refine_ls_shift/su_max 0.004
_refine_ls_shift/su_mean 0.001
_refine_ls_structure_factor_coef Fsqd
_refine_ls_weighting_details 'calc w=1/[\s^2^(Fo^2^)+(0.0568P)^2^+9.2340P] where P=(Fo^2^+2Fc^2^)/3'
_refine_ls_weighting_scheme calc
_refine_ls_wR_factor_gt 0.1221
_refine_ls_wR_factor_ref 0.1248
_reflns_number_gt 4877
_reflns_number_total 5412
_reflns_threshold_expression >2sigma(I)
_cod_data_source_file ja054357ksi20050701_065420.cif
_cod_data_source_block TA-NTHU-3
_cod_original_cell_volume 4599.5(5)
_cod_database_code 4111952

loop_
_symmetry_equiv_pos_as_xyz
'x, y, z'
'-x, y, -z+1/2'
'x+1/2, y+1/2, z'
'-x+1/2, y+1/2, -z+1/2'
'-x, -y, -z'
'x, -y, z-1/2'
'-x+1/2, -y+1/2, -z'
'x+1/2, -y+1/2, z-1/2'

loop_
_atom_site_label
_atom_site_type_symbol
_atom_site_fract_x
_atom_site_fract_y
_atom_site_fract_z
_atom_site_U_iso_or_equiv
_atom_site_adp_type
_atom_site_occupancy
_atom_site_symmetry_multiplicity
_atom_site_calc_flag
_atom_site_refinement_flags
Zn1 Zn 0.63438(2) 0.33542(4) 0.243328(10) 0.01759(12) Uani 1 1 d .
Zn2 Zn 0.5000 -0.27148(6) 0.2500 0.02012(15) Uani 1 2 d S
P1 P 0.67316(5) -0.02587(9) 0.25719(2) 0.01642(18) Uani 1 1 d .
P2 P 0.46620(5) -0.52012(10) 0.19480(2) 0.01752(18) Uani 1 1 d .
O1 O 0.59955(17) -0.1278(3) 0.26929(7) 0.0292(6) Uani 1 1 d .
O2 O 0.66081(18) 0.1412(3) 0.27084(7) 0.0265(5) Uani 1 1 d .
O3 O 0.76523(16) -0.0872(3) 0.27830(7) 0.0252(5) Uani 1 1 d .
O4 O 0.66765(17) -0.0282(3) 0.21486(7) 0.0269(5) Uani 1 1 d .
O5 O 0.39655(17) -0.5200(3) 0.22040(7) 0.0267(5) Uani 1 1 d .
O6 O 0.51966(17) -0.3677(3) 0.20206(7) 0.0253(5) Uani 1 1 d .
O7 O 0.53051(16) -0.6605(3) 0.20072(7) 0.0230(5) Uani 1 1 d .
O8 O 0.41085(17) -0.5238(3) 0.15424(7) 0.0303(6) Uani 1 1 d .
O9 O 0.9785(2) 0.9534(4) 0.09794(8) 0.0471(8) Uani 1 1 d .
O10 O 0.8193(4) 0.3653(5) 0.03246(11) 0.0855(17) Uani 1 1 d .
O11 O 0.7762(3) 0.4836(4) 0.08019(9) 0.0503(8) Uani 1 1 d .
O12 O 0.8826(3) 1.1382(4) 0.07500(9) 0.0570(10) Uani 1 1 d .
N1 N 0.6034(2) -0.0254(4) 0.12539(8) 0.0262(6) Uani 1 1 d .
N2 N 0.6764(2) -0.2923(4) 0.17509(9) 0.0304(7) Uani 1 1 d .
N3 N 0.7547(2) 0.1607(4) 0.17062(9) 0.0299(7) Uani 1 1 d .
N4 N 0.4887(2) 0.0319(4) 0.18120(9) 0.0262(6) Uani 1 1 d .
C1 C 0.6059(3) -0.1883(5) 0.11311(10) 0.0342(8) Uani 1 1 d .
C2 C 0.6849(3) -0.2789(5) 0.13516(11) 0.0358(9) Uani 1 1 d .
C3 C 0.6676(3) 0.0727(5) 0.10998(10) 0.0320(8) Uani 1 1 d .
C4 C 0.6984(3) 0.2124(5) 0.13482(11) 0.0350(9) Uani 1 1 d .
C5 C 0.5109(3) 0.0387(5) 0.11557(11) 0.0330(8) Uani 1 1 d .
C6 C 0.4507(3) -0.0155(5) 0.14226(11) 0.0355(9) Uani 1 1 d .
C7 C 0.7876(3) 0.4837(5) 0.04834(12) 0.0412(10) Uani 1 1 d .
C8 C 0.7686(3) 0.6205(5) 0.02303(12) 0.0407(10) Uani 1 1 d .
C9 C 0.7640(5) 0.6066(6) -0.01548(14) 0.0603(15) Uani 1 1 d .
C10 C 0.7552(4) 0.7637(6) 0.03801(12) 0.0556(14) Uani 1 1 d .
C11 C 0.9409(3) 1.0410(5) 0.07122(10) 0.0356(9) Uani 1 1 d .
C12 C 0.9718(3) 1.0206(5) 0.03430(10) 0.0337(8) Uani 1 1 d .
C13 C 0.9263(17) 1.092(4) 0.0015(4) 0.046(6) Uani 0.58(7) 1 d P
C13' C 0.969(3) 1.144(2) 0.0099(7) 0.046(9) Uani 0.42(7) 1 d P
C14 C 1.043(2) 0.925(3) 0.0317(3) 0.053(7) Uani 0.65(6) 1 d P
C14' C 0.999(3) 0.875(3) 0.0243(8) 0.038(8) Uani 0.35(6) 1 d P
H1 H 0.7218 -0.3424 0.1856 0.050 Uiso 1 1 d .
H2 H 0.6307 -0.3522 0.1822 0.050 Uiso 1 1 d .
H3 H 0.6744 -0.2029 0.1833 0.050 Uiso 1 1 d .
H4 H 0.5446 0.0067 0.1854 0.050 Uiso 1 1 d .
H5 H 0.4564 -0.0165 0.1968 0.050 Uiso 1 1 d .
H6 H 0.4813 0.1243 0.1819 0.050 Uiso 1 1 d .
H7 H 0.7984 0.1157 0.1619 0.050 Uiso 1 1 d .
H8 H 0.7695 0.2380 0.1831 0.050 Uiso 1 1 d .
H9 H 0.7236 0.1028 0.1818 0.050 Uiso 1 1 d .
H10 H 0.5517 -0.2309 0.1170 0.050 Uiso 1 1 d .
H11 H 0.6082 -0.1816 0.0860 0.050 Uiso 1 1 d .
H12 H 0.7415 -0.2396 0.1304 0.050 Uiso 1 1 d .
H13 H 0.6865 -0.3633 0.1238 0.050 Uiso 1 1 d .
H14 H 0.5129 0.1484 0.1158 0.050 Uiso 1 1 d .
H15 H 0.4836 0.0089 0.0879 0.050 Uiso 1 1 d .
H16 H 0.4487 -0.1343 0.1424 0.050 Uiso 1 1 d .
H17 H 0.3923 0.0316 0.1313 0.050 Uiso 1 1 d .
H18 H 0.7206 0.0223 0.1083 0.050 Uiso 1 1 d .
H19 H 0.6392 0.1133 0.0839 0.050 Uiso 1 1 d .
H20 H 0.7288 0.2800 0.1200 0.050 Uiso 1 1 d .
H21 H 0.6533 0.2710 0.1408 0.050 Uiso 1 1 d .
H22 H 0.8362 0.2865 0.0460 0.050 Uiso 1 1 d .
H23 H 0.7639 0.5036 -0.0242 0.050 Uiso 1 1 d .
H24 H 0.7606 0.7871 0.0629 0.050 Uiso 1 1 d .
H25 H 0.8729 1.1455 0.0051 0.050 Uiso 1 1 d .
H26 H 1.0776 0.8621 0.0517 0.050 Uiso 1 1 d .

loop_
_atom_site_aniso_label
_atom_site_aniso_U_11
_atom_site_aniso_U_22
_atom_site_aniso_U_33
_atom_site_aniso_U_23
_atom_site_aniso_U_13
_atom_site_aniso_U_12
Zn1 0.01708(19) 0.0172(2) 0.0191(2) -0.00110(13) 0.00480(13) 0.00012(13)
Zn2 0.0202(3) 0.0183(3) 0.0235(3) 0.000 0.0084(2) 0.000
P1 0.0149(4) 0.0161(4) 0.0188(4) 0.0010(3) 0.0046(3) -0.0001(3)
P2 0.0192(4) 0.0180(4) 0.0158(4) 0.0006(3) 0.0045(3) 0.0016(3)
O1 0.0248(12) 0.0323(14) 0.0337(14) -0.0045(11) 0.0141(10) -0.0136(10)
O2 0.0345(13) 0.0147(11) 0.0302(13) 0.0000(9) 0.0060(10) 0.0028(10)
O3 0.0198(11) 0.0313(13) 0.0252(12) 0.0034(10) 0.0064(9) 0.0071(10)
O4 0.0280(12) 0.0336(14) 0.0191(11) 0.0012(10) 0.0045(9) -0.0002(10)
O5 0.0311(13) 0.0273(13) 0.0253(12) 0.0081(10) 0.0148(10) 0.0059(10)
O6 0.0294(12) 0.0179(11) 0.0315(13) -0.0011(9) 0.0129(10) -0.0027(9)
O7 0.0212(11) 0.0200(12) 0.0262(12) -0.0041(9) 0.0005(9) 0.0014(9)
O8 0.0280(13) 0.0441(16) 0.0180(11) 0.0018(11) 0.0021(10) 0.0061(11)
O9 0.069(2) 0.054(2) 0.0219(13) 0.0094(13) 0.0186(14) 0.0261(17)
O10 0.165(5) 0.058(2) 0.040(2) 0.0165(18) 0.036(3) 0.056(3)
O11 0.067(2) 0.055(2) 0.0314(16) 0.0082(14) 0.0151(15) 0.0133(17)
O12 0.085(3) 0.059(2) 0.0338(16) 0.0153(15) 0.0283(17) 0.037(2)
N1 0.0280(15) 0.0291(16) 0.0208(14) 0.0009(12) 0.0029(11) -0.0008(12)
N2 0.0374(17) 0.0268(16) 0.0288(16) 0.0048(12) 0.0109(13) 0.0093(13)
N3 0.0354(17) 0.0231(15) 0.0308(16) -0.0025(12) 0.0052(13) -0.0050(13)
N4 0.0225(14) 0.0281(16) 0.0295(15) -0.0005(12) 0.0087(11) 0.0033(12)
C1 0.042(2) 0.035(2) 0.0236(17) -0.0050(15) 0.0027(15) -0.0027(17)
C2 0.049(2) 0.034(2) 0.0278(19) -0.0013(15) 0.0162(17) 0.0140(18)
C3 0.0341(19) 0.040(2) 0.0221(17) 0.0033(15) 0.0067(14) -0.0039(16)
C4 0.041(2) 0.029(2) 0.036(2) 0.0078(16) 0.0071(17) -0.0011(16)
C5 0.0285(18) 0.041(2) 0.0286(18) 0.0048(16) 0.0017(14) 0.0041(16)
C6 0.0262(18) 0.046(2) 0.033(2) -0.0041(17) 0.0016(15) -0.0024(16)
C7 0.049(2) 0.044(2) 0.031(2) 0.0050(18) 0.0102(18) 0.011(2)
C8 0.052(3) 0.044(2) 0.028(2) 0.0056(17) 0.0117(18) 0.014(2)
C9 0.103(5) 0.047(3) 0.034(2) 0.001(2) 0.020(3) 0.024(3)
C10 0.092(4) 0.053(3) 0.024(2) 0.0034(19) 0.017(2) 0.019(3)
C11 0.052(2) 0.035(2) 0.0208(17) 0.0035(15) 0.0112(16) 0.0048(18)
C12 0.044(2) 0.037(2) 0.0216(17) 0.0022(15) 0.0112(15) 0.0046(17)
C13 0.050(9) 0.068(11) 0.021(4) 0.003(6) 0.010(5) 0.025(9)
C13' 0.08(2) 0.031(8) 0.031(8) 0.003(5) 0.020(11) 0.018(9)
C14 0.065(12) 0.075(11) 0.020(4) 0.014(5) 0.012(5) 0.035(11)
C14' 0.054(18) 0.038(9) 0.023(8) 0.009(6) 0.015(9) 0.010(9)

loop_
_atom_type_symbol
_atom_type_description
_atom_type_scat_dispersion_real
_atom_type_scat_dispersion_imag
_atom_type_scat_source
C C 0.0033 0.0016 'International Tables Vol C Tables 4.2.6.8 and 6.1.1.4'
H H 0.0000 0.0000 'International Tables Vol C Tables 4.2.6.8 and 6.1.1.4'
N N 0.0061 0.0033 'International Tables Vol C Tables 4.2.6.8 and 6.1.1.4'
O O 0.0106 0.0060 'International Tables Vol C Tables 4.2.6.8 and 6.1.1.4'
P P 0.1023 0.0942 'International Tables Vol C Tables 4.2.6.8 and 6.1.1.4'
Zn Zn 0.2839 1.4301 'International Tables Vol C Tables 4.2.6.8 and 6.1.1.4'

loop_
_geom_angle_atom_site_label_1
_geom_angle_atom_site_label_2
_geom_angle_atom_site_label_3
_geom_angle
_geom_angle_site_symmetry_1
_geom_angle_site_symmetry_3
O5 Zn1 O3 111.08(10) 2_665 4_655
O5 Zn1 O2 104.65(11) 2_665 .
O3 Zn1 O2 113.62(11) 4_655 .
O5 Zn1 O7 105.47(11) 2_665 1_565
O3 Zn1 O7 103.67(10) 4_655 1_565
O2 Zn1 O7 118.13(10) . 1_565
O1 Zn2 O1 102.26(17) . 2_655
O1 Zn2 O6 110.13(10) . .
O1 Zn2 O6 100.05(11) 2_655 .
O1 Zn2 O6 100.05(11) . 2_655
O1 Zn2 O6 110.13(10) 2_655 2_655
O6 Zn2 O6 131.17(14) . 2_655
O1 Zn2 P2 136.94(8) . .
O1 Zn2 P2 101.00(8) 2_655 .
O6 Zn2 P2 29.66(7) . .
O6 Zn2 P2 105.19(7) 2_655 .
O1 Zn2 P2 101.00(8) . 2_655
O1 Zn2 P2 136.94(8) 2_655 2_655
O6 Zn2 P2 105.19(7) . 2_655
O6 Zn2 P2 29.66(7) 2_655 2_655
P2 Zn2 P2 85.53(3) . 2_655
O4 P1 O1 111.93(15) . .
O4 P1 O2 110.44(14) . .
O1 P1 O2 107.60(15) . .
O4 P1 O3 111.86(14) . .
O1 P1 O3 106.85(15) . .
O2 P1 O3 107.94(15) . .
O5 P2 O6 107.00(14) . .
O5 P2 O7 113.64(14) . .
O6 P2 O7 110.49(14) . .
O5 P2 O8 105.73(15) . .
O6 P2 O8 110.63(15) . .
O7 P2 O8 109.24(14) . .
O5 P2 Zn2 68.35(11) . .
O6 P2 Zn2 40.15(9) . .
O7 P2 Zn2 117.06(9) . .
O8 P2 Zn2 131.59(11) . .
P1 O1 Zn2 142.76(17) . .
P1 O2 Zn1 131.16(15) . .
P1 O3 Zn1 127.39(15) . 4_645
P2 O5 Zn1 134.15(16) . 2_645
P2 O6 Zn2 110.20(13) . .
P2 O7 Zn1 120.47(14) . 1_545
C3 N1 C1 112.0(3) . .
C3 N1 C5 110.5(3) . .
C1 N1 C5 110.9(3) . .
N1 C1 C2 112.9(3) . .
N2 C2 C1 110.8(3) . .
N1 C3 C4 112.1(3) . .
N3 C4 C3 110.3(3) . .
N1 C5 C6 112.2(3) . .
N4 C6 C5 110.9(3) . .
O11 C7 O10 123.8(4) . .
O11 C7 C8 123.5(4) . .
O10 C7 C8 112.8(4) . .
C10 C8 C9 119.4(4) . .
C10 C8 C7 119.2(4) . .
C9 C8 C7 121.5(4) . .
C10 C9 C8 119.5(4) 7_665 .
C8 C10 C9 121.1(4) . 7_665
O12 C11 O9 122.5(4) . .
O12 C11 C12 121.2(4) . .
O9 C11 C12 116.3(4) . .
C14 C12 C13' 110.2(16) . .
C14 C12 C14' 33.7(8) . .
C13' C12 C14' 120.0(9) . .
C14 C12 C13 118.2(6) . .
C13' C12 C13 33.3(9) . .
C14' C12 C13 107.2(17) . .
C14 C12 C11 120.3(5) . .
C13' C12 C11 120.4(6) . .
C14' C12 C11 119.5(7) . .
C13 C12 C11 121.5(5) . .
C13' C13 C14 91(3) . 5_775
C13' C13 C12 71.8(12) . .
C14 C13 C12 120.6(9) 5_775 .
C13' C13 C14' 62(2) . 5_775
C14 C13 C14' 29.5(7) 5_775 5_775
C12 C13 C14' 106.7(18) . 5_775
C13 C13' C12 74.9(16) . .
C13 C13' C14' 89(3) . 5_775
C12 C13' C14' 119.9(11) . 5_775
C13 C13' C14 59(2) . 5_775
C12 C13' C14 108(2) . 5_775
C14' C13' C14 29.8(11) 5_775 5_775
C14' C14 C12 74.0(16) . .
C14' C14 C13 92(3) . 5_775
C12 C14 C13 121.1(7) . 5_775
C14' C14 C13' 62(2) . 5_775
C12 C14 C13' 109.1(19) . 5_775
C13 C14 C13' 29.8(7) 5_775 5_775
C14 C14' C12 72.4(18) . .
C14 C14' C13' 88(3) . 5_775
C12 C14' C13' 119.9(12) . 5_775
C14 C14' C13 58(2) . 5_775
C12 C14' C13 106(2) . 5_775
C13' C14' C13 29.5(12) 5_775 5_775

loop_
_geom_bond_atom_site_label_1
_geom_bond_atom_site_label_2
_geom_bond_distance
_geom_bond_site_symmetry_2
Zn1 O5 1.927(2) 2_665
Zn1 O3 1.942(2) 4_655
Zn1 O2 1.946(2) .
Zn1 O7 1.983(2) 1_565
Zn2 O1 1.964(2) .
Zn2 O1 1.964(2) 2_655
Zn2 O6 1.997(2) .
Zn2 O6 1.997(2) 2_655
Zn2 P2 2.9067(9) .
Zn2 P2 2.9067(9) 2_655
P1 O4 1.524(2) .
P1 O1 1.537(2) .
P1 O2 1.539(2) .
P1 O3 1.544(2) .
P2 O5 1.523(2) .
P2 O6 1.532(2) .
P2 O7 1.534(2) .
P2 O8 1.551(2) .
O3 Zn1 1.942(2) 4_645
O5 Zn1 1.927(2) 2_645
O7 Zn1 1.983(2) 1_545
O9 C11 1.273(5) .
O10 C7 1.302(6) .
O11 C7 1.199(5) .
O12 C11 1.236(5) .
N1 C3 1.466(5) .
N1 C1 1.470(5) .
N1 C5 1.476(5) .
N2 C2 1.483(5) .
N3 C4 1.480(5) .
N4 C6 1.480(5) .
C1 C2 1.517(6) .
C3 C4 1.520(6) .
C5 C6 1.516(6) .
C7 C8 1.485(6) .
C8 C10 1.374(7) .
C8 C9 1.392(6) .
C9 C10 1.380(7) 7_665
C10 C9 1.380(7) 7_665
C11 C12 1.508(5) .
C12 C14 1.369(11) .
C12 C13' 1.377(13) .
C12 C14' 1.381(17) .
C12 C13 1.399(10) .
C13 C13' 0.80(2) .
C13 C14 1.376(13) 5_775
C13 C14' 1.62(3) 5_775
C13' C14' 1.42(2) 5_775
C13' C14 1.60(3) 5_775
C14 C14' 0.797(18) .
C14 C13 1.376(13) 5_775
C14 C13' 1.60(3) 5_775
C14' C13' 1.42(2) 5_775
C14' C13 1.62(3) 5_775
